data_1514201
loop_
_publ_author_name
'Vekariya, Rakesh H'
'Liu, Ruzhang'
'Aub\'e, Jeffrey'

_publ_section_title
;
 A concomitant allylic azide rearrangement/intramolecular azide-alkyne
 cycloaddition sequence.
;
_journal_issue 7
_journal_name_full 'Organic letters'
_journal_page_first 1844
_journal_page_last 1847
_journal_paper_doi 10.1021/ol500011f
_journal_volume 16
_journal_year 2014
_chemical_formula_sum 'C16 H19 N3 O'
_chemical_formula_weight 269.34
_chemical_name_systematic
; 
 ? 
;
_space_group_IT_number 14
_symmetry_cell_setting monoclinic
_symmetry_space_group_name_Hall '-P 2ybc'
_symmetry_space_group_name_H-M 'P 1 21/c 1'
_atom_sites_solution_hydrogens difmap
_atom_sites_solution_primary direct
_atom_sites_solution_secondary difmap
_audit_creation_method SHELXTL
_cell_angle_alpha 90.00
_cell_angle_beta 90.675(2)
_cell_angle_gamma 90.00
_cell_formula_units_Z 4
_cell_length_a 6.6140(3)
_cell_length_b 18.9847(6)
_cell_length_c 11.2005(4)
_cell_measurement_reflns_used 7853
_cell_measurement_temperature 100(2)
_cell_measurement_theta_max 69.27
_cell_measurement_theta_min 4.58
_cell_volume 1406.29(9)
_computing_cell_refinement 'Bruker SAINT'
_computing_data_collection 'Bruker APEX2'
_computing_data_reduction 'Bruker SAINT'
_computing_molecular_graphics 'Bruker SHELXTL'
_computing_publication_material 'Bruker SHELXTL'
_computing_structure_refinement 'Bruker SHELXTL'
_computing_structure_solution 'Bruker SHELXTL'
_diffrn_ambient_temperature 100(2)
_diffrn_measured_fraction_theta_full 0.951
_diffrn_measured_fraction_theta_max 0.929
_diffrn_measurement_device_type 'Bruker APEX-II CCD'
_diffrn_measurement_method '\f and \w scans'
_diffrn_radiation_monochromator 'Helios multilayer optics'
_diffrn_radiation_source 'Bruker MicroStar microfocus rotating anode'
_diffrn_radiation_type CuK\a
_diffrn_radiation_wavelength 1.54178
_diffrn_reflns_av_R_equivalents 0.0268
_diffrn_reflns_av_sigmaI/netI 0.0220
_diffrn_reflns_limit_h_max 6
_diffrn_reflns_limit_h_min -7
_diffrn_reflns_limit_k_max 23
_diffrn_reflns_limit_k_min -22
_diffrn_reflns_limit_l_max 13
_diffrn_reflns_limit_l_min -13
_diffrn_reflns_number 12452
_diffrn_reflns_theta_full 66.00
_diffrn_reflns_theta_max 69.60
_diffrn_reflns_theta_min 4.58
_diffrn_standards_decay_% 0.00
_diffrn_standards_number 0
_exptl_absorpt_coefficient_mu 0.647
_exptl_absorpt_correction_T_max 1.000
_exptl_absorpt_correction_T_min 0.850
_exptl_absorpt_correction_type multi-scan
_exptl_crystal_colour colourless
_exptl_crystal_density_diffrn 1.272
_exptl_crystal_density_method 'not measured'
_exptl_crystal_description 'Rectangular parallelepiped'
_exptl_crystal_F_000 576
_exptl_crystal_size_max 0.21
_exptl_crystal_size_mid 0.07
_exptl_crystal_size_min 0.03
_refine_diff_density_max 0.216
_refine_diff_density_min -0.164
_refine_diff_density_rms 0.033
_refine_ls_extinction_coef 0.0013(3)
_refine_ls_extinction_expression Fc^*^=kFc[1+0.001xFc^2^\l^3^/sin(2\q)]^-1/4^
_refine_ls_extinction_method SHELXL
_refine_ls_goodness_of_fit_ref 1.037
_refine_ls_hydrogen_treatment refall
_refine_ls_matrix_type full
_refine_ls_number_parameters 258
_refine_ls_number_reflns 2448
_refine_ls_number_restraints 0
_refine_ls_restrained_S_all 1.037
_refine_ls_R_factor_all 0.0322
_refine_ls_R_factor_gt 0.0300
_refine_ls_shift/su_max 0.000
_refine_ls_shift/su_mean 0.000
_refine_ls_structure_factor_coef Fsqd
_refine_ls_weighting_details 'calc w=1/[\s^2^(Fo^2^)+(0.0402P)^2^+0.4031P] where P=(Fo^2^+2Fc^2^)/3'
_refine_ls_weighting_scheme calc
_refine_ls_wR_factor_gt 0.0769
_refine_ls_wR_factor_ref 0.0783
_reflns_number_gt 2286
_reflns_number_total 2448
_reflns_threshold_expression >2sigma(I)
_cod_data_source_file ol500011f_si_001.cif
_cod_data_source_block 18b
_cod_depositor_comments
;
The following automatic conversions were performed:

'_symmetry_cell_setting' value 'Monoclinic' changed to 'monoclinic'
according to
/usr/data/users/saulius/automatic-downloads/rss-feeds/ACS/lib/dictionaries/cif_core.dic
dictionary named 'cif_core.dic' version 2.4.2 from 2011-04-26.

Automatic conversion script
Id: cif_fix_values 2281 2013-09-26 08:29:07Z andrius 

 Adding full bibliography for
 ./tmp-cod-update-bibliographies-8800/cifs/1514201.cif.
;
_cod_original_sg_symbol_H-M P2(1)/c
_cod_database_code 1514201

loop_
_symmetry_equiv_pos_as_xyz
'x, y, z'
'-x, y+1/2, -z+1/2'
'-x, -y, -z'
'x, -y-1/2, z-1/2'

loop_
_atom_site_label
_atom_site_type_symbol
_atom_site_fract_x
_atom_site_fract_y
_atom_site_fract_z
_atom_site_U_iso_or_equiv
_atom_site_adp_type
_atom_site_occupancy
_atom_site_symmetry_multiplicity
_atom_site_calc_flag
O1 O 0.32603(11) 0.07080(4) 0.35293(6) 0.01904(19) Uani 1 1 d
N1 N 0.02945(14) 0.15429(4) 0.27188(8) 0.0185(2) Uani 1 1 d
N2 N -0.12621(14) 0.18776(5) 0.21683(8) 0.0211(2) Uani 1 1 d
N3 N -0.07491(14) 0.19553(4) 0.10437(8) 0.0199(2) Uani 1 1 d
C1 C -0.2490(2) 0.09528(8) 0.51935(11) 0.0327(3) Uani 1 1 d
H1A H -0.337(2) 0.0563(9) 0.5466(13) 0.040(4) Uiso 1 1 d
H1B H -0.267(2) 0.1399(9) 0.5552(14) 0.041(4) Uiso 1 1 d
C2 C -0.10932(18) 0.08542(6) 0.43894(10) 0.0234(3) Uani 1 1 d
H2 H -0.090(2) 0.0390(8) 0.4009(12) 0.032(4) Uiso 1 1 d
C3 C 0.03482(17) 0.14221(5) 0.40203(9) 0.0202(2) Uani 1 1 d
H3 H 0.0005(19) 0.1870(7) 0.4403(11) 0.019(3) Uiso 1 1 d
C4 C 0.25462(17) 0.12374(6) 0.43204(9) 0.0209(2) Uani 1 1 d
H4A H 0.2595(18) 0.1043(6) 0.5124(11) 0.017(3) Uiso 1 1 d
H4B H 0.3422(19) 0.1662(7) 0.4264(11) 0.021(3) Uiso 1 1 d
C5 C 0.36388(16) 0.09928(5) 0.23661(9) 0.0173(2) Uani 1 1 d
H5 H 0.4824(18) 0.1337(6) 0.2398(10) 0.011(3) Uiso 1 1 d
C6 C 0.41391(16) 0.03776(5) 0.15304(9) 0.0186(2) Uani 1 1 d
H6 H 0.4383(18) 0.0584(6) 0.0734(11) 0.017(3) Uiso 1 1 d
C7 C 0.24120(19) -0.01542(6) 0.14348(10) 0.0244(3) Uani 1 1 d
H7A H 0.212(2) -0.0386(7) 0.2210(13) 0.030(3) Uiso 1 1 d
H7B H 0.273(2) -0.0528(7) 0.0851(12) 0.030(3) Uiso 1 1 d
H7C H 0.119(2) 0.0069(8) 0.1151(13) 0.036(4) Uiso 1 1 d
C8 C 0.61167(18) 0.00297(6) 0.19248(10) 0.0243(3) Uani 1 1 d
H8A H 0.649(2) -0.0355(8) 0.1378(12) 0.031(3) Uiso 1 1 d
H8B H 0.600(2) -0.0167(7) 0.2739(13) 0.029(3) Uiso 1 1 d
H8C H 0.726(2) 0.0381(8) 0.1949(12) 0.032(4) Uiso 1 1 d
C9 C 0.18032(16) 0.14009(5) 0.19536(9) 0.0170(2) Uani 1 1 d
C10 C 0.11336(16) 0.16765(5) 0.08767(9) 0.0172(2) Uani 1 1 d
C11 C 0.21591(17) 0.17399(5) -0.02780(9) 0.0182(2) Uani 1 1 d
C12 C 0.10455(19) 0.16857(5) -0.13453(10) 0.0223(3) Uani 1 1 d
H12 H -0.037(2) 0.1573(7) -0.1286(12) 0.026(3) Uiso 1 1 d
C13 C 0.1969(2) 0.17893(6) -0.24340(10) 0.0288(3) Uani 1 1 d
H13 H 0.117(2) 0.1751(8) -0.3166(13) 0.039(4) Uiso 1 1 d
C14 C 0.4003(2) 0.19516(6) -0.24806(11) 0.0310(3) Uani 1 1 d
H14 H 0.466(2) 0.2037(8) -0.3250(14) 0.038(4) Uiso 1 1 d
C15 C 0.5134(2) 0.20003(6) -0.14285(11) 0.0267(3) Uani 1 1 d
H15 H 0.652(2) 0.2128(7) -0.1447(12) 0.031(4) Uiso 1 1 d
C16 C 0.42215(17) 0.18910(5) -0.03347(10) 0.0203(2) Uani 1 1 d
H16 H 0.502(2) 0.1932(7) 0.0400(11) 0.022(3) Uiso 1 1 d

loop_
_atom_site_aniso_label
_atom_site_aniso_U_11
_atom_site_aniso_U_22
_atom_site_aniso_U_33
_atom_site_aniso_U_23
_atom_site_aniso_U_13
_atom_site_aniso_U_12
O1 0.0238(4) 0.0179(4) 0.0154(4) 0.0000(3) 0.0006(3) 0.0019(3)
N1 0.0200(5) 0.0159(4) 0.0197(5) 0.0006(3) 0.0012(3) 0.0004(3)
N2 0.0190(5) 0.0198(5) 0.0246(5) 0.0012(3) 0.0008(4) 0.0018(3)
N3 0.0194(5) 0.0184(4) 0.0220(5) 0.0005(3) 0.0011(4) 0.0004(3)
C1 0.0270(7) 0.0409(7) 0.0302(7) 0.0088(5) 0.0036(5) -0.0008(5)
C2 0.0241(7) 0.0247(6) 0.0214(5) 0.0033(4) -0.0020(4) -0.0021(4)
C3 0.0250(6) 0.0181(5) 0.0175(5) -0.0015(4) 0.0033(4) 0.0006(4)
C4 0.0243(6) 0.0211(5) 0.0174(5) -0.0034(4) 0.0009(4) -0.0011(4)
C5 0.0188(6) 0.0162(5) 0.0169(5) 0.0009(4) 0.0004(4) -0.0002(4)
C6 0.0214(6) 0.0170(5) 0.0173(5) 0.0000(4) 0.0005(4) 0.0026(4)
C7 0.0280(7) 0.0187(5) 0.0265(6) -0.0042(4) -0.0010(5) -0.0007(4)
C8 0.0263(7) 0.0216(5) 0.0248(6) -0.0027(4) -0.0021(5) 0.0063(5)
C9 0.0188(6) 0.0134(5) 0.0188(5) -0.0018(4) 0.0018(4) -0.0024(4)
C10 0.0175(6) 0.0131(5) 0.0209(5) -0.0008(4) -0.0008(4) -0.0007(4)
C11 0.0229(6) 0.0112(5) 0.0204(5) 0.0007(4) 0.0000(4) 0.0027(4)
C12 0.0253(7) 0.0180(5) 0.0236(6) -0.0006(4) -0.0023(4) 0.0060(4)
C13 0.0422(8) 0.0246(6) 0.0195(6) 0.0001(4) -0.0015(5) 0.0146(5)
C14 0.0462(8) 0.0223(6) 0.0248(6) 0.0075(4) 0.0129(6) 0.0142(5)
C15 0.0262(7) 0.0169(5) 0.0371(7) 0.0051(4) 0.0108(5) 0.0053(4)
C16 0.0216(6) 0.0143(5) 0.0251(6) 0.0011(4) 0.0012(4) 0.0021(4)

loop_
_atom_type_symbol
_atom_type_description
_atom_type_scat_dispersion_real
_atom_type_scat_dispersion_imag
_atom_type_scat_source
C C 0.0181 0.0091 'International Tables Vol C Tables 4.2.6.8 and 6.1.1.4'
H H 0.0000 0.0000 'International Tables Vol C Tables 4.2.6.8 and 6.1.1.4'
N N 0.0311 0.0180 'International Tables Vol C Tables 4.2.6.8 and 6.1.1.4'
O O 0.0492 0.0322 'International Tables Vol C Tables 4.2.6.8 and 6.1.1.4'

loop_
_geom_angle_atom_site_label_1
_geom_angle_atom_site_label_2
_geom_angle_atom_site_label_3
_geom_angle
C4 O1 C5 111.19(8)
C9 N1 N2 111.64(8)
C9 N1 C3 125.92(9)
N2 N1 C3 122.19(9)
N3 N2 N1 106.59(8)
N2 N3 C10 109.44(8)
C2 C1 H1A 121.7(9)
C2 C1 H1B 121.0(9)
H1A C1 H1B 117.3(12)
C1 C2 C3 122.80(11)
C1 C2 H2 121.4(8)
C3 C2 H2 115.7(8)
N1 C3 C2 112.07(9)
N1 C3 C4 105.34(8)
C2 C3 C4 112.35(9)
N1 C3 H3 107.1(7)
C2 C3 H3 110.6(7)
C4 C3 H3 109.1(7)
O1 C4 C3 110.27(8)
O1 C4 H4A 107.4(7)
C3 C4 H4A 108.1(7)
O1 C4 H4B 109.6(7)
C3 C4 H4B 110.7(7)
H4A C4 H4B 110.7(10)
O1 C5 C9 108.86(8)
O1 C5 C6 107.94(8)
C9 C5 C6 112.49(8)
O1 C5 H5 110.6(6)
C9 C5 H5 107.3(6)
C6 C5 H5 109.7(6)
C8 C6 C7 111.84(9)
C8 C6 C5 110.05(8)
C7 C6 C5 112.29(9)
C8 C6 H6 106.5(7)
C7 C6 H6 109.2(7)
C5 C6 H6 106.7(7)
C6 C7 H7A 112.5(8)
C6 C7 H7B 110.9(8)
H7A C7 H7B 107.7(11)
C6 C7 H7C 110.8(9)
H7A C7 H7C 108.3(12)
H7B C7 H7C 106.3(12)
C6 C8 H8A 111.3(8)
C6 C8 H8B 110.6(8)
H8A C8 H8B 108.5(11)
C6 C8 H8C 111.3(8)
H8A C8 H8C 108.0(11)
H8B C8 H8C 107.0(11)
N1 C9 C10 104.28(9)
N1 C9 C5 120.42(9)
C10 C9 C5 135.23(9)
N3 C10 C9 108.05(9)
N3 C10 C11 121.20(9)
C9 C10 C11 130.62(10)
C16 C11 C12 118.72(10)
C16 C11 C10 121.15(10)
C12 C11 C10 120.05(10)
C13 C12 C11 120.57(12)
C13 C12 H12 122.1(8)
C11 C12 H12 117.3(8)
C14 C13 C12 120.32(11)
C14 C13 H13 120.3(9)
C12 C13 H13 119.4(9)
C13 C14 C15 119.78(11)
C13 C14 H14 120.7(9)
C15 C14 H14 119.5(9)
C16 C15 C14 120.19(12)
C16 C15 H15 119.2(8)
C14 C15 H15 120.6(8)
C15 C16 C11 120.42(11)
C15 C16 H16 119.8(8)
C11 C16 H16 119.7(8)

loop_
_geom_bond_atom_site_label_1
_geom_bond_atom_site_label_2
_geom_bond_distance
O1 C4 1.4242(12)
O1 C5 1.4353(12)
N1 C9 1.3502(14)
N1 N2 1.3524(13)
N1 C3 1.4756(13)
N2 N3 1.3165(13)
N3 C10 1.3679(14)
C1 C2 1.3112(18)
C1 H1A 0.993(16)
C1 H1B 0.946(17)
C2 C3 1.5005(15)
C2 H2 0.987(15)
C3 C4 1.5290(16)
C3 H3 0.980(13)
C4 H4A 0.973(12)
C4 H4B 0.995(13)
C5 C9 1.5081(14)
C5 C6 1.5352(14)
C5 H5 1.021(12)
C6 C8 1.5260(15)
C6 C7 1.5274(15)
C6 H6 0.990(12)
C7 H7A 0.994(14)
C7 H7B 0.990(14)
C7 H7C 0.961(16)
C8 H8A 0.987(14)
C8 H8B 0.989(14)
C8 H8C 1.011(15)
C9 C10 1.3828(15)
C10 C11 1.4724(15)
C11 C16 1.3961(17)
C11 C12 1.4006(15)
C12 C13 1.3841(17)
C12 H12 0.963(15)
C13 C14 1.382(2)
C13 H13 0.974(16)
C14 C15 1.3912(18)
C14 H14 0.984(15)
C15 C16 1.3876(16)
C15 H15 0.950(15)
C16 H16 0.975(13)

loop_
_geom_torsion_atom_site_label_1
_geom_torsion_atom_site_label_2
_geom_torsion_atom_site_label_3
_geom_torsion_atom_site_label_4
_geom_torsion
C9 N1 N2 N3 -0.35(11)
C3 N1 N2 N3 174.19(9)
N1 N2 N3 C10 -0.46(11)
C9 N1 C3 C2 -112.54(11)
N2 N1 C3 C2 73.73(12)
C9 N1 C3 C4 9.92(13)
N2 N1 C3 C4 -163.81(9)
C1 C2 C3 N1 -124.74(12)
C1 C2 C3 C4 116.88(12)
C5 O1 C4 C3 74.37(10)
N1 C3 C4 O1 -49.10(10)
C2 C3 C4 O1 73.18(11)
C4 O1 C5 C9 -50.56(10)
C4 O1 C5 C6 -172.94(8)
O1 C5 C6 C8 -65.30(11)
C9 C5 C6 C8 174.58(9)
O1 C5 C6 C7 59.97(11)
C9 C5 C6 C7 -60.14(11)
N2 N1 C9 C10 0.98(11)
C3 N1 C9 C10 -173.32(9)
N2 N1 C9 C5 -176.56(8)
C3 N1 C9 C5 9.15(15)
O1 C5 C9 N1 10.35(12)
C6 C5 C9 N1 129.93(10)
O1 C5 C9 C10 -166.26(11)
C6 C5 C9 C10 -46.67(16)
N2 N3 C10 C9 1.08(11)
N2 N3 C10 C11 -175.12(9)
N1 C9 C10 N3 -1.22(11)
C5 C9 C10 N3 175.76(10)
N1 C9 C10 C11 174.49(10)
C5 C9 C10 C11 -8.53(19)
N3 C10 C11 C16 138.74(10)
C9 C10 C11 C16 -36.49(16)
N3 C10 C11 C12 -37.84(14)
C9 C10 C11 C12 146.92(11)
C16 C11 C12 C13 -0.83(15)
C10 C11 C12 C13 175.83(9)
C11 C12 C13 C14 -0.36(16)
C12 C13 C14 C15 1.00(17)
C13 C14 C15 C16 -0.43(16)
C14 C15 C16 C11 -0.78(16)
C12 C11 C16 C15 1.40(15)
C10 C11 C16 C15 -175.23(9)
